data_1001810
loop_
_publ_author_name
'Boullay, Ph'
'Hervieu, M'
'Raveau, B'

_publ_section_title
;
A new manganite with an original composite tunnel structure: Ba6 Mn24
O48
;
_journal_coden_ASTM JSSCBI
_journal_name_full 'Journal of Solid State Chemistry'
_journal_page_first 239
_journal_page_last 248
_journal_paper_doi 10.1006/jssc.1997.7412
_journal_volume 132
_journal_year 1997
_chemical_formula_structural 'Ba6.3 (Mn24 O48)'
_chemical_formula_sum 'Ba6.3 Mn24 O48'
_chemical_name_systematic 'Barium manganese oxide (6.3/24/48)'
_space_group_IT_number 87
_symmetry_cell_setting tetragonal
_symmetry_Int_Tables_number 87
_symmetry_space_group_name_Hall '-I 4'
_symmetry_space_group_name_H-M 'I 4/m'
_cell_angle_alpha 90
_cell_angle_beta 90
_cell_angle_gamma 90
_cell_formula_units_Z 1
_cell_length_a 18.17299(200)
_cell_length_b 18.17299(200)
_cell_length_c 2.836(1)
_cell_volume 936.6
_refine_ls_R_factor_all 0.114
_cod_database_code 1001810

loop_
_symmetry_equiv_pos_as_xyz
x,y,z
-x,-y,z
-y,x,z
y,-x,z
-x,-y,-z
x,y,-z
y,-x,-z
-y,x,-z
1/2+x,1/2+y,1/2+z
1/2-x,1/2-y,1/2+z
1/2-y,1/2+x,1/2+z
1/2+y,1/2-x,1/2+z
1/2-x,1/2-y,1/2-z
1/2+x,1/2+y,1/2-z
1/2+y,1/2-x,1/2-z
1/2-y,1/2+x,1/2-z

loop_
_atom_site_aniso_label
_atom_site_aniso_U_11
_atom_site_aniso_U_12
_atom_site_aniso_U_13
_atom_site_aniso_U_22
_atom_site_aniso_U_23
_atom_site_aniso_U_33
Ba1 0.01(1) 0. 0. 0.01(1) 0. 0.25(2)
Ba2 0.03(1) -0.07(1) 0. 0.03(1) 0. 0.29(2)

loop_
_atom_site_label
_atom_site_type_symbol
_atom_site_symmetry_multiplicity
_atom_site_Wyckoff_symbol
_atom_site_fract_x
_atom_site_fract_y
_atom_site_fract_z
_atom_site_occupancy
_atom_site_attached_hydrogens
_atom_site_calc_flag
Ba1 Ba2+ 2 b 0. 0. 0.5 0.71(3) 0 d
Ba2 Ba2+ 8 h 0.316(2) 0.170(2) 0.5 0.61(1) 0 d
Mn1 Mn3+ 8 h 0.215(1) -0.005(2) 0. 1. 0 d
Mn2 Mn3+ 8 h 0.370(2) -0.006(2) 0.5 1. 0 d
Mn3 Mn3+ 8 h 0.373(2) 0.347(2) 0. 1. 0 d
O1 O2- 8 h 0.313(4) 0.040(5) 0. 1. 0 d
O2 O2- 8 h 0.115(5) 0.934(4) 0. 1. 0 d
O3 O2- 8 h 0.588(6) 0.062(5) 0. 1. 0 d
O4 O2- 8 h 0.193(5) 0.183(5) 0. 1. 0 d
O5 O2- 8 h 0.440(4) 0.244(5) 0. 1. 0 d
O6 O2- 8 h 0.561(5) 0.319(6) 0. 1. 0 d

loop_
_atom_type_symbol
_atom_type_oxidation_number
Ba2+ 2.000
Mn3+ 3.475
O2- -2.000
